data_7242357
loop_
_publ_author_name
'Khandavilli, Udaya B. Rao'
'Buckley, Aoife M.'
'Maguire, Anita R.'
'Kiran, Mangalampalli S. R. N.'
'Ramamurty, Upadrasta'
'Lawrence, Simon E.'

_publ_section_title
;
 Epimers with distinct mechanical behaviours
;
_journal_issue 34
_journal_name_full CrystEngComm
_journal_page_first 5848
_journal_page_last 5855
_journal_paper_doi 10.1039/D0CE01723J
_journal_volume 23
_journal_year 2021
_chemical_absolute_configuration ad
_chemical_formula_moiety 'C24 H32 O3'
_chemical_formula_sum 'C24 H32 O3'
_chemical_formula_weight 368.49
_space_group_crystal_system orthorhombic
_space_group_IT_number 19
_space_group_name_Hall 'P 2ac 2ab'
_space_group_name_H-M_alt 'P 21 21 21'
_atom_sites_solution_hydrogens geom
_atom_sites_solution_primary direct
_audit_creation_method SHELXL-2018/3
_audit_update_record
;
2021-02-15 deposited with the CCDC.	2021-03-05 downloaded from the CCDC.
;
_cell_angle_alpha 90
_cell_angle_beta 90
_cell_angle_gamma 90
_cell_formula_units_Z 4
_cell_length_a 6.64180(10)
_cell_length_b 15.8771(3)
_cell_length_c 20.7515(4)
_cell_measurement_reflns_used 9865
_cell_measurement_temperature 296(2)
_cell_measurement_theta_max 67.1047
_cell_measurement_theta_min 6.3989
_cell_volume 2188.30(7)
_computing_cell_refinement 'SAINT V8.34A (Bruker AXS Inc., 2013)'
_computing_data_collection 'Bruker Instrument Service v2013.12.0.0'
_computing_data_reduction 'SAINT V8.34A (Bruker AXS Inc., 2013)'
_computing_structure_refinement 'SHELXL-2018/3 (Sheldrick, 2018)'
_computing_structure_solution 'SHELXT 2014/4 (Sheldrick, 2014)'
_diffrn_ambient_temperature 296(2)
_diffrn_detector_area_resol_mean 8.3333
_diffrn_measured_fraction_theta_full 0.974
_diffrn_measured_fraction_theta_max 0.974
_diffrn_measurement_device_type 'Bruker AXS Kappa APEX II DUO'
_diffrn_measurement_method '\f and \w scans'
_diffrn_radiation_type CuK\a
_diffrn_radiation_wavelength 1.54178
_diffrn_reflns_av_R_equivalents 0.0598
_diffrn_reflns_av_unetI/netI 0.0374
_diffrn_reflns_Laue_measured_fraction_full 0.974
_diffrn_reflns_Laue_measured_fraction_max 0.974
_diffrn_reflns_limit_h_max 7
_diffrn_reflns_limit_h_min -7
_diffrn_reflns_limit_k_max 18
_diffrn_reflns_limit_k_min -18
_diffrn_reflns_limit_l_max 24
_diffrn_reflns_limit_l_min -16
_diffrn_reflns_number 20478
_diffrn_reflns_point_group_measured_fraction_full 0.967
_diffrn_reflns_point_group_measured_fraction_max 0.967
_diffrn_reflns_theta_full 67.245
_diffrn_reflns_theta_max 67.245
_diffrn_reflns_theta_min 6.982
_diffrn_source 'Incoatec Microfocus X-ray Source I\mS'
_exptl_absorpt_coefficient_mu 0.565
_exptl_absorpt_correction_T_max 0.75
_exptl_absorpt_correction_T_min 0.52
_exptl_absorpt_correction_type multi-scan
_exptl_absorpt_process_details 'SADABS V2014/5 (Bruker AXS Inc.)'
_exptl_crystal_colour colourless
_exptl_crystal_density_diffrn 1.118
_exptl_crystal_density_method 'not measured'
_exptl_crystal_description block
_exptl_crystal_F_000 800
_exptl_crystal_size_max 0.33
_exptl_crystal_size_mid 0.26
_exptl_crystal_size_min 0.21
_refine_diff_density_max 0.177
_refine_diff_density_min -0.140
_refine_diff_density_rms 0.024
_refine_ls_abs_structure_details
;
 Flack x determined using 1483 quotients [(I+)-(I-)]/[(I+)+(I-)]
 (Parsons, Flack and Wagner, Acta Cryst. B69 (2013) 249-259).
;
_refine_ls_abs_structure_Flack 0.05(7)
_refine_ls_extinction_coef 0.018(2)
_refine_ls_extinction_expression Fc^*^=kFc[1+0.001xFc^2^\l^3^/sin(2\q)]^-1/4^
_refine_ls_extinction_method 'SHELXL-2018/3 (Sheldrick 2018)'
_refine_ls_goodness_of_fit_ref 1.033
_refine_ls_hydrogen_treatment constr
_refine_ls_matrix_type full
_refine_ls_number_parameters 280
_refine_ls_number_reflns 3775
_refine_ls_number_restraints 16
_refine_ls_restrained_S_all 1.123
_refine_ls_R_factor_all 0.0413
_refine_ls_R_factor_gt 0.0405
_refine_ls_shift/su_max 0.001
_refine_ls_shift/su_mean 0.000
_refine_ls_structure_factor_coef Fsqd
_refine_ls_weighting_details 'w=1/[\s^2^(Fo^2^)+(0.0689P)^2^+0.1483P] where P=(Fo^2^+2Fc^2^)/3'
_refine_ls_weighting_scheme calc
_refine_ls_wR_factor_gt 0.1162
_refine_ls_wR_factor_ref 0.1174
_reflns_Friedel_coverage 0.717
_reflns_Friedel_fraction_full 0.957
_reflns_Friedel_fraction_max 0.957
_reflns_number_gt 3662
_reflns_number_total 3775
_reflns_threshold_expression 'I > 2\s(I)'
_cod_data_source_file d0ce01723j2.cif
_cod_data_source_block 2a_ethyl_brittle
_cod_depositor_comments 'Adding full bibliography for 7242352--7242359.cif.'
_cod_database_code 7242357
_shelx_shelxl_version_number 2018/3
_shelx_space_group_comment
;
The symmetry employed for this shelxl refinement is uniquely defined
by the following loop, which should always be used as a source of
symmetry information in preference to the above space-group names.
They are only intended as comments.
;

loop_
_space_group_symop_operation_xyz
'x, y, z'
'-x+1/2, -y, z+1/2'
'-x, y+1/2, -z+1/2'
'x+1/2, -y+1/2, -z'

loop_
_atom_site_label
_atom_site_type_symbol
_atom_site_fract_x
_atom_site_fract_y
_atom_site_fract_z
_atom_site_U_iso_or_equiv
_atom_site_adp_type
_atom_site_occupancy
_atom_site_site_symmetry_order
_atom_site_calc_flag
_atom_site_refinement_flags_posn
_atom_site_refinement_flags_adp
_atom_site_refinement_flags_occupancy
_atom_site_disorder_assembly
_atom_site_disorder_group
C1 C 0.1589(4) 0.56983(16) 0.43863(13) 0.0858(8) Uani 1 1 d D . . . .
C2 C 0.2088(4) 0.48208(13) 0.41383(10) 0.0662(5) Uani 1 1 d . . . . .
H2 H 0.089574 0.456640 0.393973 0.079 Uiso 1 1 calc R U . . .
O3 O 0.3680(2) 0.48538(9) 0.36892(6) 0.0687(4) Uani 1 1 d . . . . .
C4 C 0.3147(3) 0.51731(13) 0.30583(9) 0.0644(5) Uani 1 1 d . . . . .
H4 H 0.221099 0.564561 0.310900 0.077 Uiso 1 1 calc R U . . .
C5 C 0.5094(4) 0.54941(16) 0.27570(10) 0.0758(6) Uani 1 1 d . . . . .
H5 H 0.606948 0.503229 0.278312 0.091 Uiso 1 1 calc R U . . .
C6 C 0.4767(5) 0.56773(18) 0.20356(12) 0.0924(8) Uani 1 1 d . . . . .
H6A H 0.391959 0.617171 0.199335 0.111 Uiso 1 1 calc R U . . .
H6B H 0.605740 0.580673 0.183999 0.111 Uiso 1 1 calc R U . . .
C7 C 0.3820(6) 0.49650(19) 0.16745(12) 0.1043(10) Uani 1 1 d . . . . .
H7A H 0.471829 0.448345 0.167959 0.125 Uiso 1 1 calc R U . . .
H7B H 0.361630 0.513003 0.122918 0.125 Uiso 1 1 calc R U . . .
C8 C 0.1834(5) 0.47200(17) 0.19664(13) 0.0941(9) Uani 1 1 d . . . . .
H8 H 0.095599 0.521580 0.195187 0.113 Uiso 1 1 calc R U . . .
C9 C 0.2131(5) 0.44863(15) 0.26735(11) 0.0859(7) Uani 1 1 d . . . . .
H9A H 0.082994 0.436504 0.286436 0.103 Uiso 1 1 calc R U . . .
H9B H 0.293814 0.397809 0.269861 0.103 Uiso 1 1 calc R U . . .
C10 C 0.5987(4) 0.62309(18) 0.31346(13) 0.0845(7) Uani 1 1 d . . . . .
H10 H 0.590084 0.608073 0.359179 0.101 Uiso 1 1 calc R U . . .
C11 C 0.4836(6) 0.70535(18) 0.30527(19) 0.1073(10) Uani 1 1 d . . . . .
H11A H 0.507001 0.727344 0.262830 0.161 Uiso 1 1 calc R U . . .
H11B H 0.529104 0.745327 0.336774 0.161 Uiso 1 1 calc R U . . .
H11C H 0.342283 0.695228 0.311036 0.161 Uiso 1 1 calc R U . . .
C12 C 0.8216(5) 0.6369(4) 0.2985(2) 0.1377(15) Uani 1 1 d . U . . .
H12A H 0.835445 0.659116 0.255736 0.207 Uiso 1 1 calc R U . . .
H12B H 0.891836 0.584174 0.301492 0.207 Uiso 1 1 calc R U . . .
H12C H 0.877389 0.675958 0.328954 0.207 Uiso 1 1 calc R U . . .
C13 C 0.0777(8) 0.4015(2) 0.16047(19) 0.1342(14) Uani 1 1 d . U . . .
H13A H 0.154824 0.350598 0.164252 0.201 Uiso 1 1 calc R U . . .
H13B H 0.065366 0.416500 0.115827 0.201 Uiso 1 1 calc R U . . .
H13C H -0.053821 0.392854 0.178474 0.201 Uiso 1 1 calc R U . . .
C14 C 0.2785(3) 0.42925(12) 0.46996(9) 0.0615(5) Uani 1 1 d . . . . .
C15 C 0.4723(4) 0.44227(13) 0.49625(10) 0.0711(6) Uani 1 1 d . . . . .
H15 H 0.556334 0.482846 0.478349 0.085 Uiso 1 1 calc R U . . .
C16 C 0.5371(4) 0.39630(15) 0.54728(11) 0.0764(6) Uani 1 1 d . . . . .
H16 H 0.665218 0.405797 0.563829 0.092 Uiso 1 1 calc R U . . .
C17 C 0.4132(4) 0.33425(13) 0.57571(9) 0.0688(6) Uani 1 1 d . . . . .
C18 C 0.4767(5) 0.28386(16) 0.62831(11) 0.0863(7) Uani 1 1 d . . . . .
H18 H 0.604657 0.291589 0.645563 0.104 Uiso 1 1 calc R U . . .
C19 C 0.3538(6) 0.22475(17) 0.65370(12) 0.0967(10) Uani 1 1 d . . . . .
H19 H 0.396764 0.193075 0.688810 0.116 Uiso 1 1 calc R U . . .
C20 C 0.1636(6) 0.21086(15) 0.62779(12) 0.0933(9) Uani 1 1 d . . . . .
H20 H 0.081603 0.169246 0.645298 0.112 Uiso 1 1 calc R U . . .
C21 C 0.0957(4) 0.25739(13) 0.57709(10) 0.0770(6) Uani 1 1 d . . . . .
H21 H -0.032014 0.247516 0.560366 0.092 Uiso 1 1 calc R U . . .
C22 C 0.2187(4) 0.32053(12) 0.54990(9) 0.0630(5) Uani 1 1 d . . . . .
C23 C 0.1560(3) 0.36964(12) 0.49662(9) 0.0618(5) Uani 1 1 d . . . . .
H23 H 0.028422 0.361102 0.479380 0.074 Uiso 1 1 calc R U . . .
O24 O 0.2695(4) 0.62764(12) 0.44014(13) 0.1156(8) Uani 1 1 d . . . . .
O25A O 0.0018(9) 0.5748(5) 0.4748(3) 0.0835(15) Uani 0.4557 1 d D . P A 1
C26A C -0.0443(12) 0.6557(5) 0.5017(6) 0.097(2) Uani 0.4557 1 d D . P A 1
H26A H -0.050304 0.697973 0.468042 0.116 Uiso 0.4557 1 calc R U P A 1
H26B H 0.058274 0.672102 0.532552 0.116 Uiso 0.4557 1 calc R U P A 1
C27A C -0.2425(13) 0.6480(6) 0.5341(6) 0.123(3) Uani 0.4557 1 d D . P A 1
H27A H -0.244691 0.597679 0.559729 0.184 Uiso 0.4557 1 calc R U P A 1
H27B H -0.346963 0.645280 0.502203 0.184 Uiso 0.4557 1 calc R U P A 1
H27C H -0.264040 0.696063 0.561304 0.184 Uiso 0.4557 1 calc R U P A 1
O25B O -0.0557(7) 0.5700(4) 0.4489(2) 0.0816(12) Uani 0.5442 1 d D . P A 2
C26B C -0.1495(12) 0.6507(5) 0.4726(3) 0.1062(19) Uani 0.5442 1 d D . P A 2
H26C H -0.089557 0.699185 0.451690 0.127 Uiso 0.5442 1 calc R U P A 2
H26D H -0.293502 0.651036 0.464928 0.127 Uiso 0.5442 1 calc R U P A 2
C27B C -0.1056(19) 0.6505(5) 0.5415(4) 0.127(3) Uani 0.5442 1 d D . P A 2
H27D H 0.033900 0.663672 0.548156 0.190 Uiso 0.5442 1 calc R U P A 2
H27E H -0.134246 0.595853 0.559034 0.190 Uiso 0.5442 1 calc R U P A 2
H27F H -0.187698 0.691910 0.562643 0.190 Uiso 0.5442 1 calc R U P A 2

loop_
_atom_site_aniso_label
_atom_site_aniso_U_11
_atom_site_aniso_U_22
_atom_site_aniso_U_33
_atom_site_aniso_U_23
_atom_site_aniso_U_13
_atom_site_aniso_U_12
C1 0.1078(18) 0.0664(13) 0.0832(15) 0.0097(11) 0.0316(14) 0.0119(13)
C2 0.0785(12) 0.0647(11) 0.0555(10) 0.0045(8) 0.0100(9) 0.0067(10)
O3 0.0801(9) 0.0729(8) 0.0531(7) 0.0144(6) 0.0099(6) 0.0166(7)
C4 0.0768(12) 0.0620(10) 0.0544(10) 0.0122(8) 0.0044(9) 0.0146(9)
C5 0.0757(13) 0.0871(14) 0.0646(11) 0.0208(10) 0.0138(10) 0.0275(11)
C6 0.1113(19) 0.0995(18) 0.0664(13) 0.0243(13) 0.0164(14) 0.0159(16)
C7 0.155(3) 0.1023(19) 0.0553(12) 0.0136(12) 0.0103(15) 0.041(2)
C8 0.137(2) 0.0777(14) 0.0672(13) 0.0056(12) -0.0148(15) 0.0178(15)
C9 0.125(2) 0.0687(12) 0.0636(12) 0.0080(10) -0.0022(14) 0.0070(13)
C10 0.0676(12) 0.1079(18) 0.0779(14) 0.0196(14) 0.0027(11) -0.0033(13)
C11 0.109(2) 0.0845(16) 0.129(2) 0.0092(17) -0.011(2) -0.0098(16)
C12 0.0795(18) 0.199(4) 0.135(3) 0.018(3) 0.0168(19) -0.011(2)
C13 0.191(4) 0.118(2) 0.094(2) -0.0094(18) -0.036(3) -0.003(3)
C14 0.0822(12) 0.0555(9) 0.0468(9) -0.0065(7) 0.0044(9) -0.0006(9)
C15 0.0850(14) 0.0686(12) 0.0596(11) -0.0054(10) 0.0016(10) -0.0142(10)
C16 0.0820(13) 0.0873(14) 0.0598(11) -0.0112(11) -0.0072(11) -0.0071(12)
C17 0.0947(15) 0.0662(11) 0.0455(9) -0.0110(8) -0.0020(10) 0.0063(10)
C18 0.1154(19) 0.0911(16) 0.0523(11) -0.0039(11) -0.0074(13) 0.0228(15)
C19 0.156(3) 0.0805(15) 0.0532(12) 0.0078(11) 0.0055(16) 0.0320(18)
C20 0.154(3) 0.0641(12) 0.0614(13) 0.0047(10) 0.0204(17) -0.0054(14)
C21 0.1107(17) 0.0669(11) 0.0535(10) -0.0058(9) 0.0114(12) -0.0144(12)
C22 0.0908(13) 0.0559(9) 0.0424(8) -0.0096(7) 0.0042(9) -0.0030(9)
C23 0.0771(12) 0.0621(10) 0.0461(9) -0.0069(8) 0.0012(9) -0.0046(9)
O24 0.1394(18) 0.0716(11) 0.1358(19) -0.0125(11) 0.0492(15) -0.0024(12)
O25A 0.079(3) 0.095(3) 0.076(3) -0.019(3) 0.010(2) 0.015(3)
C26A 0.095(5) 0.099(4) 0.097(5) -0.034(4) 0.028(5) 0.017(4)
C27A 0.086(4) 0.115(5) 0.167(9) -0.048(6) 0.032(6) 0.008(5)
O25B 0.086(3) 0.080(2) 0.079(3) -0.005(2) 0.016(2) 0.016(2)
C26B 0.095(4) 0.128(5) 0.096(4) -0.003(4) -0.006(4) 0.001(4)
C27B 0.155(8) 0.127(6) 0.098(5) -0.003(4) -0.007(6) 0.037(6)

loop_
_atom_type_symbol
_atom_type_description
_atom_type_scat_dispersion_real
_atom_type_scat_dispersion_imag
_atom_type_scat_source
C C 0.0181 0.0091 'International Tables Vol C Tables 4.2.6.8 and 6.1.1.4'
H H 0.0000 0.0000 'International Tables Vol C Tables 4.2.6.8 and 6.1.1.4'
O O 0.0492 0.0322 'International Tables Vol C Tables 4.2.6.8 and 6.1.1.4'

loop_
_geom_angle_atom_site_label_1
_geom_angle_atom_site_label_2
_geom_angle_atom_site_label_3
_geom_angle
_geom_angle_site_symmetry_1
_geom_angle_site_symmetry_3
_geom_angle_publ_flag
O24 C1 O25A 116.3(4) . . ?
O24 C1 O25B 127.8(3) . . ?
O24 C1 C2 126.0(2) . . ?
O25A C1 C2 115.4(4) . . ?
O25B C1 C2 105.5(3) . . ?
O3 C2 C14 107.52(17) . . ?
O3 C2 C1 110.66(18) . . ?
C14 C2 C1 108.35(18) . . ?
O3 C2 H2 110.1 . . ?
C14 C2 H2 110.1 . . ?
C1 C2 H2 110.1 . . ?
C2 O3 C4 115.28(16) . . ?
O3 C4 C9 109.54(17) . . ?
O3 C4 C5 106.28(17) . . ?
C9 C4 C5 113.8(2) . . ?
O3 C4 H4 109.0 . . ?
C9 C4 H4 109.0 . . ?
C5 C4 H4 109.0 . . ?
C4 C5 C10 112.03(19) . . ?
C4 C5 C6 110.0(2) . . ?
C10 C5 C6 114.1(2) . . ?
C4 C5 H5 106.7 . . ?
C10 C5 H5 106.7 . . ?
C6 C5 H5 106.7 . . ?
C7 C6 C5 113.8(2) . . ?
C7 C6 H6A 108.8 . . ?
C5 C6 H6A 108.8 . . ?
C7 C6 H6B 108.8 . . ?
C5 C6 H6B 108.8 . . ?
H6A C6 H6B 107.7 . . ?
C6 C7 C8 111.3(2) . . ?
C6 C7 H7A 109.4 . . ?
C8 C7 H7A 109.4 . . ?
C6 C7 H7B 109.4 . . ?
C8 C7 H7B 109.4 . . ?
H7A C7 H7B 108.0 . . ?
C7 C8 C13 113.4(3) . . ?
C7 C8 C9 109.7(3) . . ?
C13 C8 C9 110.8(3) . . ?
C7 C8 H8 107.6 . . ?
C13 C8 H8 107.6 . . ?
C9 C8 H8 107.6 . . ?
C4 C9 C8 113.0(2) . . ?
C4 C9 H9A 109.0 . . ?
C8 C9 H9A 109.0 . . ?
C4 C9 H9B 109.0 . . ?
C8 C9 H9B 109.0 . . ?
H9A C9 H9B 107.8 . . ?
C11 C10 C5 113.9(2) . . ?
C11 C10 C12 109.9(3) . . ?
C5 C10 C12 112.4(3) . . ?
C11 C10 H10 106.7 . . ?
C5 C10 H10 106.7 . . ?
C12 C10 H10 106.7 . . ?
C10 C11 H11A 109.5 . . ?
C10 C11 H11B 109.5 . . ?
H11A C11 H11B 109.5 . . ?
C10 C11 H11C 109.5 . . ?
H11A C11 H11C 109.5 . . ?
H11B C11 H11C 109.5 . . ?
C10 C12 H12A 109.5 . . ?
C10 C12 H12B 109.5 . . ?
H12A C12 H12B 109.5 . . ?
C10 C12 H12C 109.5 . . ?
H12A C12 H12C 109.5 . . ?
H12B C12 H12C 109.5 . . ?
C8 C13 H13A 109.5 . . ?
C8 C13 H13B 109.5 . . ?
H13A C13 H13B 109.5 . . ?
C8 C13 H13C 109.5 . . ?
H13A C13 H13C 109.5 . . ?
H13B C13 H13C 109.5 . . ?
C23 C14 C15 119.18(19) . . ?
C23 C14 C2 121.1(2) . . ?
C15 C14 C2 119.76(18) . . ?
C16 C15 C14 120.8(2) . . ?
C16 C15 H15 119.6 . . ?
C14 C15 H15 119.6 . . ?
C15 C16 C17 121.1(2) . . ?
C15 C16 H16 119.5 . . ?
C17 C16 H16 119.5 . . ?
C16 C17 C22 118.74(19) . . ?
C16 C17 C18 122.8(2) . . ?
C22 C17 C18 118.4(2) . . ?
C19 C18 C17 120.8(3) . . ?
C19 C18 H18 119.6 . . ?
C17 C18 H18 119.6 . . ?
C18 C19 C20 120.6(2) . . ?
C18 C19 H19 119.7 . . ?
C20 C19 H19 119.7 . . ?
C21 C20 C19 120.9(3) . . ?
C21 C20 H20 119.6 . . ?
C19 C20 H20 119.6 . . ?
C20 C21 C22 120.2(3) . . ?
C20 C21 H21 119.9 . . ?
C22 C21 H21 119.9 . . ?
C21 C22 C23 122.3(2) . . ?
C21 C22 C17 119.1(2) . . ?
C23 C22 C17 118.63(19) . . ?
C14 C23 C22 121.6(2) . . ?
C14 C23 H23 119.2 . . ?
C22 C23 H23 119.2 . . ?
C1 O25A C26A 117.1(6) . . ?
O25A C26A C27A 107.0(7) . . ?
O25A C26A H26A 110.3 . . ?
C27A C26A H26A 110.3 . . ?
O25A C26A H26B 110.3 . . ?
C27A C26A H26B 110.3 . . ?
H26A C26A H26B 108.6 . . ?
C26A C27A H27A 109.5 . . ?
C26A C27A H27B 109.5 . . ?
H27A C27A H27B 109.5 . . ?
C26A C27A H27C 109.5 . . ?
H27A C27A H27C 109.5 . . ?
H27B C27A H27C 109.5 . . ?
C1 O25B C26B 117.3(5) . . ?
C27B C26B O25B 103.7(7) . . ?
C27B C26B H26C 111.0 . . ?
O25B C26B H26C 111.0 . . ?
C27B C26B H26D 111.0 . . ?
O25B C26B H26D 111.0 . . ?
H26C C26B H26D 109.0 . . ?
C26B C27B H27D 109.5 . . ?
C26B C27B H27E 109.5 . . ?
H27D C27B H27E 109.5 . . ?
C26B C27B H27F 109.5 . . ?
H27D C27B H27F 109.5 . . ?
H27E C27B H27F 109.5 . . ?

loop_
_geom_bond_atom_site_label_1
_geom_bond_atom_site_label_2
_geom_bond_distance
_geom_bond_site_symmetry_2
_geom_bond_publ_flag
C1 O24 1.176(4) . ?
C1 O25A 1.287(6) . ?
C1 O25B 1.441(6) . ?
C1 C2 1.522(3) . ?
C2 O3 1.410(2) . ?
C2 C14 1.508(3) . ?
C2 H2 0.9800 . ?
O3 C4 1.448(2) . ?
C4 C9 1.511(3) . ?
C4 C5 1.524(3) . ?
C4 H4 0.9800 . ?
C5 C10 1.528(4) . ?
C5 C6 1.540(3) . ?
C5 H5 0.9800 . ?
C6 C7 1.496(5) . ?
C6 H6A 0.9700 . ?
C6 H6B 0.9700 . ?
C7 C8 1.503(5) . ?
C7 H7A 0.9700 . ?
C7 H7B 0.9700 . ?
C8 C13 1.519(5) . ?
C8 C9 1.526(3) . ?
C8 H8 0.9800 . ?
C9 H9A 0.9700 . ?
C9 H9B 0.9700 . ?
C10 C11 1.523(4) . ?
C10 C12 1.528(4) . ?
C10 H10 0.9800 . ?
C11 H11A 0.9600 . ?
C11 H11B 0.9600 . ?
C11 H11C 0.9600 . ?
C12 H12A 0.9600 . ?
C12 H12B 0.9600 . ?
C12 H12C 0.9600 . ?
C13 H13A 0.9600 . ?
C13 H13B 0.9600 . ?
C13 H13C 0.9600 . ?
C14 C23 1.365(3) . ?
C14 C15 1.413(3) . ?
C15 C16 1.356(3) . ?
C15 H15 0.9300 . ?
C16 C17 1.413(3) . ?
C16 H16 0.9300 . ?
C17 C22 1.416(3) . ?
C17 C18 1.418(3) . ?
C18 C19 1.351(4) . ?
C18 H18 0.9300 . ?
C19 C20 1.391(5) . ?
C19 H19 0.9300 . ?
C20 C21 1.362(4) . ?
C20 H20 0.9300 . ?
C21 C22 1.411(3) . ?
C21 H21 0.9300 . ?
C22 C23 1.415(3) . ?
C23 H23 0.9300 . ?
O25A C26A 1.434(9) . ?
C26A C27A 1.482(9) . ?
C26A H26A 0.9700 . ?
C26A H26B 0.9700 . ?
C27A H27A 0.9600 . ?
C27A H27B 0.9600 . ?
C27A H27C 0.9600 . ?
O25B C26B 1.507(9) . ?
C26B C27B 1.458(8) . ?
C26B H26C 0.9700 . ?
C26B H26D 0.9700 . ?
C27B H27D 0.9600 . ?
C27B H27E 0.9600 . ?
C27B H27F 0.9600 . ?

loop_
_geom_torsion_atom_site_label_1
_geom_torsion_atom_site_label_2
_geom_torsion_atom_site_label_3
_geom_torsion_atom_site_label_4
_geom_torsion
_geom_torsion_site_symmetry_1
_geom_torsion_site_symmetry_2
_geom_torsion_site_symmetry_3
_geom_torsion_site_symmetry_4
_geom_torsion_publ_flag
O24 C1 C2 O3 -24.9(4) . . . . ?
O25A C1 C2 O3 173.0(3) . . . . ?
O25B C1 C2 O3 145.7(3) . . . . ?
O24 C1 C2 C14 92.8(3) . . . . ?
O25A C1 C2 C14 -69.3(4) . . . . ?
O25B C1 C2 C14 -96.7(3) . . . . ?
C14 C2 O3 C4 166.82(16) . . . . ?
C1 C2 O3 C4 -75.0(2) . . . . ?
C2 O3 C4 C9 -79.5(2) . . . . ?
C2 O3 C4 C5 157.14(17) . . . . ?
O3 C4 C5 C10 -63.6(2) . . . . ?
C9 C4 C5 C10 175.76(19) . . . . ?
O3 C4 C5 C6 168.36(18) . . . . ?
C9 C4 C5 C6 47.7(3) . . . . ?
C4 C5 C6 C7 -50.9(3) . . . . ?
C10 C5 C6 C7 -177.8(2) . . . . ?
C5 C6 C7 C8 57.1(3) . . . . ?
C6 C7 C8 C13 178.3(2) . . . . ?
C6 C7 C8 C9 -57.2(3) . . . . ?
O3 C4 C9 C8 -170.4(2) . . . . ?
C5 C4 C9 C8 -51.6(3) . . . . ?
C7 C8 C9 C4 55.0(3) . . . . ?
C13 C8 C9 C4 -179.1(3) . . . . ?
C4 C5 C10 C11 -73.2(3) . . . . ?
C6 C5 C10 C11 52.6(3) . . . . ?
C4 C5 C10 C12 160.9(3) . . . . ?
C6 C5 C10 C12 -73.2(3) . . . . ?
O3 C2 C14 C23 -135.73(19) . . . . ?
C1 C2 C14 C23 104.6(2) . . . . ?
O3 C2 C14 C15 45.3(2) . . . . ?
C1 C2 C14 C15 -74.4(2) . . . . ?
C23 C14 C15 C16 0.1(3) . . . . ?
C2 C14 C15 C16 179.1(2) . . . . ?
C14 C15 C16 C17 -0.1(3) . . . . ?
C15 C16 C17 C22 0.1(3) . . . . ?
C15 C16 C17 C18 178.8(2) . . . . ?
C16 C17 C18 C19 -179.5(2) . . . . ?
C22 C17 C18 C19 -0.7(3) . . . . ?
C17 C18 C19 C20 1.4(4) . . . . ?
C18 C19 C20 C21 -1.2(4) . . . . ?
C19 C20 C21 C22 0.2(4) . . . . ?
C20 C21 C22 C23 179.1(2) . . . . ?
C20 C21 C22 C17 0.4(3) . . . . ?
C16 C17 C22 C21 178.61(19) . . . . ?
C18 C17 C22 C21 -0.2(3) . . . . ?
C16 C17 C22 C23 -0.1(3) . . . . ?
C18 C17 C22 C23 -178.87(19) . . . . ?
C15 C14 C23 C22 -0.1(3) . . . . ?
C2 C14 C23 C22 -179.08(18) . . . . ?
C21 C22 C23 C14 -178.55(19) . . . . ?
C17 C22 C23 C14 0.1(3) . . . . ?
O24 C1 O25A C26A 13.1(8) . . . . ?
C2 C1 O25A C26A 177.0(7) . . . . ?
C1 O25A C26A C27A 173.0(8) . . . . ?
O24 C1 O25B C26B -8.6(7) . . . . ?
C2 C1 O25B C26B -178.9(4) . . . . ?
C1 O25B C26B C27B -79.2(8) . . . . ?
